data_7055510
loop_
_publ_author_name
'Klap\"otke, Thomas M.'
'Penger, Alexander'
'Pfl\"uger, Carolin'
'Stierstorfer, J\"org'

_publ_section_title
;
 Melt-cast materials: combining the advantages of highly nitrated azoles
 and open-chain nitramines
;
_journal_issue 7
_journal_name_full 'New J. Chem.'
_journal_page_first 6059
_journal_paper_doi 10.1039/C6NJ00202A
_journal_volume 40
_journal_year 2016
_chemical_formula_moiety 'C5 H5 Cl N6 O6'
_chemical_formula_sum 'C5 H5 Cl N6 O6'
_chemical_formula_weight 280.583
_chemical_name_systematic 1-(5-chloro-3,4-dinitropyrazol-1-yl)-2-nitrazapropane
_space_group_IT_number 14
_symmetry_cell_setting monoclinic
_symmetry_Int_Tables_number 14
_symmetry_space_group_name_Hall '-P 2ybc'
_symmetry_space_group_name_H-M 'P 1 21/c 1'
_atom_sites_solution_hydrogens geom
_atom_sites_solution_primary direct
_atom_sites_solution_secondary difmap
_audit_creation_date
;
'Fri Mar 18 10:41:27 2011'
;
_audit_creation_method SHELXL-97
_audit_update_record
;
2016-04-15 deposited with the CCDC.
2016-04-25 downloaded from the CCDC.
;
_cell_angle_alpha 90.00
_cell_angle_beta 98.068(10)
_cell_angle_gamma 90.00
_cell_formula_units_Z 4
_cell_length_a 5.6441(6)
_cell_length_b 12.0820(12)
_cell_length_c 15.3446(15)
_cell_measurement_reflns_used 2325
_cell_measurement_temperature 173(2)
_cell_measurement_theta_max 32.4066
_cell_measurement_theta_min 4.1972
_cell_volume 1036.02(18)
_computing_cell_refinement
;
CrysAlisPro, Oxford Diffraction Ltd.,
Version 1.171.33.41 (release 06-05-2009 CrysAlis171 .NET)
(compiled May  6 2009,17:20:42)
;
_computing_data_collection
;
CrysAlisPro, Oxford Diffraction Ltd.,
Version 1.171.33.41 (release 06-05-2009 CrysAlis171 .NET)
(compiled May  6 2009,17:20:42)
;
_computing_data_reduction
;
CrysAlisPro, Oxford Diffraction Ltd.,
Version 1.171.33.41 (release 06-05-2009 CrysAlis171 .NET)
(compiled May  6 2009,17:20:42)
;
_computing_molecular_graphics
;
Diamond Version 3.2k (K. Brandenburg, Crystal Impact GbR, Berlin, 2014).
;
_computing_publication_material
;
Diamond Version 3.2k (K. Brandenburg, Crystal Impact GbR, Berlin, 2014).
;
_computing_structure_refinement 'SHELXL-97 (Sheldrick, 1997)'
_computing_structure_solution SIR-92
_diffrn_ambient_temperature 173(2)
_diffrn_detector_area_resol_mean 15.9809
_diffrn_measured_fraction_theta_full 0.996
_diffrn_measured_fraction_theta_max 0.996
_diffrn_measurement_details
;
  1 omega    0.00  101.00   1.0000    1.5000
omega____ theta____ kappa____ phi______ frames
    -       30.0000   70.0000    0.0000 101

  2 omega    0.00  101.00   1.0000    1.5000
omega____ theta____ kappa____ phi______ frames
    -       30.0000   70.0000  120.0000 101

  3 omega    0.00  101.00   1.0000    1.5000
omega____ theta____ kappa____ phi______ frames
    -       30.0000   70.0000  240.0000 101

  4 omega  -41.00   60.00   1.0000    1.5000
omega____ theta____ kappa____ phi______ frames
    -       30.0000  -70.0000    0.0000 101

  5 omega  -41.00   60.00   1.0000    1.5000
omega____ theta____ kappa____ phi______ frames
    -       30.0000  -70.0000  120.0000 101

  6 omega  -41.00   60.00   1.0000    1.5000
omega____ theta____ kappa____ phi______ frames
    -       30.0000  -70.0000  240.0000 101

;
_diffrn_measurement_device 'CCD camera on \k-goniostat'
_diffrn_measurement_device_type KappaCCD
_diffrn_measurement_method omega-scan
_diffrn_orient_matrix_UB_11 -0.0353685606
_diffrn_orient_matrix_UB_12 -0.0288603173
_diffrn_orient_matrix_UB_13 -0.0399000525
_diffrn_orient_matrix_UB_21 -0.0061275399
_diffrn_orient_matrix_UB_22 0.0507133014
_diffrn_orient_matrix_UB_23 -0.0233792830
_diffrn_orient_matrix_UB_31 0.1215116488
_diffrn_orient_matrix_UB_32 -0.0058057655
_diffrn_orient_matrix_UB_33 -0.0060881310
_diffrn_radiation_collimation 0.5
_diffrn_radiation_monochromator graphite
_diffrn_radiation_source 'fine-focus sealed tube'
_diffrn_radiation_type 'Mo K\a'
_diffrn_radiation_wavelength 0.71073
_diffrn_reflns_av_R_equivalents 0.0650
_diffrn_reflns_av_sigmaI/netI 0.0615
_diffrn_reflns_limit_h_max 7
_diffrn_reflns_limit_h_min -7
_diffrn_reflns_limit_k_max 15
_diffrn_reflns_limit_k_min -15
_diffrn_reflns_limit_l_max 19
_diffrn_reflns_limit_l_min -19
_diffrn_reflns_number 10410
_diffrn_reflns_theta_full 26.37
_diffrn_reflns_theta_max 26.37
_diffrn_reflns_theta_min 4.21
_diffrn_source_current 40
_diffrn_source_type 'Spellman generator'
_diffrn_source_voltage 50
_exptl_absorpt_coefficient_mu 0.406
_exptl_absorpt_correction_T_max 1.00000
_exptl_absorpt_correction_T_min 0.78783
_exptl_absorpt_correction_type multi-scan
_exptl_absorpt_process_details
;
CrysAlisPro, Oxford Diffraction Ltd.,
Version 1.171.33.41 (release 06-05-2009 CrysAlis171 .NET)
(compiled May  6 2009,17:20:42)
Empirical absorption correction using spherical harmonics,
 implemented in SCALE3 ABSPACK scaling algorithm.
;
_exptl_crystal_colour colorless
_exptl_crystal_density_diffrn 1.799
_exptl_crystal_density_method 'not measured'
_exptl_crystal_description bar
_exptl_crystal_F_000 568
_exptl_crystal_size_max 0.6
_exptl_crystal_size_mid 0.2
_exptl_crystal_size_min 0.1
_refine_diff_density_max 0.270
_refine_diff_density_min -0.204
_refine_diff_density_rms 0.050
_refine_ls_extinction_method none
_refine_ls_goodness_of_fit_ref 0.849
_refine_ls_hydrogen_treatment mixed
_refine_ls_matrix_type full
_refine_ls_number_parameters 183
_refine_ls_number_reflns 2100
_refine_ls_number_restraints 0
_refine_ls_restrained_S_all 0.849
_refine_ls_R_factor_all 0.0647
_refine_ls_R_factor_gt 0.0335
_refine_ls_shift/su_max 0.001
_refine_ls_shift/su_mean 0.000
_refine_ls_structure_factor_coef Fsqd
_refine_ls_weighting_details 'calc w=1/[\s^2^(Fo^2^)+(0.0340P)^2^+0.0000P] where P=(Fo^2^+2Fc^2^)/3'
_refine_ls_weighting_scheme calc
_refine_ls_wR_factor_gt 0.0669
_refine_ls_wR_factor_ref 0.0723
_reflns_number_gt 1327
_reflns_number_total 2100
_reflns_threshold_expression >2\s(I)
_cod_data_source_file c6nj00202a2.cif
_cod_data_source_block gx173
_cod_depositor_comments 'Adding full bibliography for 7055507--7055518.cif.'
_cod_database_code 7055510

loop_
_symmetry_equiv_pos_as_xyz
'x, y, z'
'-x, y+1/2, -z+1/2'
'-x, -y, -z'
'x, -y-1/2, z-1/2'

loop_
_atom_site_label
_atom_site_type_symbol
_atom_site_fract_x
_atom_site_fract_y
_atom_site_fract_z
_atom_site_U_iso_or_equiv
_atom_site_adp_type
_atom_site_occupancy
_atom_site_symmetry_multiplicity
_atom_site_calc_flag
Cl Cl 0.82704(10) 0.27152(5) 0.71540(3) 0.03401(17) Uani 1 1 d
O6 O 0.9464(3) 0.02841(13) 0.75193(10) 0.0417(4) Uani 1 1 d
O1 O 0.6111(3) 0.39713(13) 0.38951(10) 0.0432(4) Uani 1 1 d
N4 N 0.2651(3) 0.14042(14) 0.58241(10) 0.0249(4) Uani 1 1 d
O5 O 0.6692(3) -0.09775(13) 0.72899(10) 0.0405(4) Uani 1 1 d
O2 O 0.7598(3) 0.39746(14) 0.52929(11) 0.0426(4) Uani 1 1 d
O3 O 0.0503(3) -0.06660(14) 0.59148(11) 0.0442(4) Uani 1 1 d
O4 O 0.3904(3) -0.12361(14) 0.55922(11) 0.0475(5) Uani 1 1 d
N5 N 0.2620(3) -0.05696(15) 0.58702(10) 0.0257(4) Uani 1 1 d
N2 N 0.5960(3) 0.38186(14) 0.46803(12) 0.0302(4) Uani 1 1 d
N3 N 0.4164(3) 0.22334(14) 0.61338(10) 0.0225(4) Uani 1 1 d
C3 C 0.6139(3) 0.18595(17) 0.66523(12) 0.0228(5) Uani 1 1 d
N1 N 0.3844(3) 0.34624(14) 0.48836(11) 0.0256(4) Uani 1 1 d
N6 N 0.7471(3) -0.00373(17) 0.71983(10) 0.0305(5) Uani 1 1 d
C2 C 0.3563(4) 0.33560(18) 0.58002(14) 0.0249(5) Uani 1 1 d
C4 C 0.5908(4) 0.07209(17) 0.66764(12) 0.0225(5) Uani 1 1 d
C5 C 0.3726(4) 0.05056(17) 0.61522(13) 0.0228(5) Uani 1 1 d
C1 C 0.1947(5) 0.3211(3) 0.41663(17) 0.0355(6) Uani 1 1 d
H2B H 0.192(4) 0.3487(16) 0.5871(12) 0.022(5) Uiso 1 1 d
H2A H 0.452(4) 0.3864(17) 0.6136(14) 0.028(6) Uiso 1 1 d
H1A H 0.061(4) 0.287(2) 0.4386(15) 0.049(8) Uiso 1 1 d
H1C H 0.135(5) 0.385(2) 0.3888(18) 0.068(9) Uiso 1 1 d
H1B H 0.255(5) 0.273(2) 0.3788(18) 0.061(9) Uiso 1 1 d

loop_
_atom_site_aniso_label
_atom_site_aniso_U_11
_atom_site_aniso_U_22
_atom_site_aniso_U_33
_atom_site_aniso_U_23
_atom_site_aniso_U_13
_atom_site_aniso_U_12
Cl 0.0338(3) 0.0320(3) 0.0329(3) -0.0040(3) -0.0070(2) -0.0056(3)
O6 0.0408(11) 0.0445(11) 0.0346(9) -0.0086(8) -0.0123(8) 0.0117(9)
O1 0.0574(11) 0.0444(11) 0.0312(9) 0.0112(8) 0.0180(8) 0.0054(9)
N4 0.0260(10) 0.0243(10) 0.0235(9) 0.0006(8) -0.0002(8) -0.0036(8)
O5 0.0582(11) 0.0277(10) 0.0358(10) 0.0110(7) 0.0075(8) 0.0066(8)
O2 0.0354(10) 0.0494(11) 0.0422(10) -0.0058(8) 0.0023(8) -0.0085(8)
O3 0.0418(11) 0.0471(11) 0.0444(10) -0.0093(8) 0.0081(8) -0.0144(9)
O4 0.0596(12) 0.0311(10) 0.0533(11) -0.0104(8) 0.0132(9) 0.0018(9)
N5 0.0319(11) 0.0267(10) 0.0187(9) 0.0021(8) 0.0050(8) -0.0019(10)
N2 0.0347(12) 0.0223(10) 0.0342(11) 0.0018(8) 0.0065(9) 0.0039(9)
N3 0.0256(9) 0.0198(9) 0.0212(8) -0.0001(7) 0.0002(7) -0.0011(8)
C3 0.0229(11) 0.0266(12) 0.0178(10) -0.0015(9) -0.0006(9) 0.0004(10)
N1 0.0261(10) 0.0268(11) 0.0232(9) 0.0043(7) 0.0014(8) 0.0007(8)
N6 0.0404(12) 0.0316(12) 0.0191(10) -0.0005(8) 0.0026(9) 0.0091(10)
C2 0.0283(13) 0.0216(12) 0.0249(12) -0.0011(10) 0.0042(10) 0.0038(11)
C4 0.0270(12) 0.0240(12) 0.0162(10) 0.0008(8) 0.0020(9) 0.0048(10)
C5 0.0289(12) 0.0211(12) 0.0190(10) -0.0015(9) 0.0055(9) -0.0018(10)
C1 0.0371(15) 0.0393(16) 0.0279(14) 0.0011(12) -0.0029(12) 0.0026(14)

loop_
_atom_type_symbol
_atom_type_description
_atom_type_scat_dispersion_real
_atom_type_scat_dispersion_imag
_atom_type_scat_source
C C 0.0033 0.0016 'International Tables Vol C Tables 4.2.6.8 and 6.1.1.4'
H H 0.0000 0.0000 'International Tables Vol C Tables 4.2.6.8 and 6.1.1.4'
N N 0.0061 0.0033 'International Tables Vol C Tables 4.2.6.8 and 6.1.1.4'
O O 0.0106 0.0060 'International Tables Vol C Tables 4.2.6.8 and 6.1.1.4'
Cl Cl 0.1484 0.1585 'International Tables Vol C Tables 4.2.6.8 and 6.1.1.4'

loop_
_geom_angle_atom_site_label_1
_geom_angle_atom_site_label_2
_geom_angle_atom_site_label_3
_geom_angle
C5 N4 N3 104.03(15)
O4 N5 O3 127.2(2)
O4 N5 C5 116.19(18)
O3 N5 C5 116.54(18)
O1 N2 O2 124.93(19)
O1 N2 N1 117.34(18)
O2 N2 N1 117.73(18)
C3 N3 N4 112.65(16)
C3 N3 C2 129.99(18)
N4 N3 C2 117.06(16)
N3 C3 C4 105.95(17)
N3 C3 Cl 122.64(16)
C4 C3 Cl 131.39(16)
N2 N1 C2 118.46(18)
N2 N1 C1 118.27(18)
C2 N1 C1 123.3(2)
O6 N6 O5 124.60(18)
O6 N6 C4 118.65(19)
O5 N6 C4 116.75(19)
N1 C2 N3 111.68(17)
N1 C2 H2B 109.6(11)
N3 C2 H2B 106.9(12)
N1 C2 H2A 110.3(13)
N3 C2 H2A 109.3(13)
H2B C2 H2A 108.9(17)
C3 C4 C5 104.40(17)
C3 C4 N6 126.64(19)
C5 C4 N6 128.7(2)
N4 C5 C4 112.97(18)
N4 C5 N5 117.50(17)
C4 C5 N5 129.30(18)
N1 C1 H1A 110.7(14)
N1 C1 H1C 111.0(17)
H1A C1 H1C 105(2)
N1 C1 H1B 108.0(17)
H1A C1 H1B 109(2)
H1C C1 H1B 112(2)

loop_
_geom_bond_atom_site_label_1
_geom_bond_atom_site_label_2
_geom_bond_distance
Cl C3 1.688(2)
O6 N6 1.226(2)
O1 N2 1.234(2)
N4 C5 1.309(2)
N4 N3 1.358(2)
O5 N6 1.233(2)
O2 N2 1.237(2)
O3 N5 1.212(2)
O4 N5 1.201(2)
N5 C5 1.480(3)
N2 N1 1.347(2)
N3 C3 1.353(2)
N3 C2 1.472(3)
C3 C4 1.383(3)
N1 C2 1.443(3)
N1 C1 1.456(3)
N6 C4 1.436(3)
C2 H2B 0.96(2)
C2 H2A 0.92(2)
C4 C5 1.398(3)
C1 H1A 0.96(3)
C1 H1C 0.92(3)
C1 H1B 0.92(3)

loop_
_geom_torsion_atom_site_label_1
_geom_torsion_atom_site_label_2
_geom_torsion_atom_site_label_3
_geom_torsion_atom_site_label_4
_geom_torsion
C5 N4 N3 C3 -0.5(2)
C5 N4 N3 C2 173.79(16)
N4 N3 C3 C4 0.5(2)
C2 N3 C3 C4 -172.92(18)
N4 N3 C3 Cl -177.78(13)
C2 N3 C3 Cl 8.9(3)
O1 N2 N1 C2 -175.46(17)
O2 N2 N1 C2 4.1(3)
O1 N2 N1 C1 4.1(3)
O2 N2 N1 C1 -176.3(2)
N2 N1 C2 N3 -92.1(2)
C1 N1 C2 N3 88.3(3)
C3 N3 C2 N1 103.9(2)
N4 N3 C2 N1 -69.2(2)
N3 C3 C4 C5 -0.2(2)
Cl C3 C4 C5 177.82(16)
N3 C3 C4 N6 -174.76(18)
Cl C3 C4 N6 3.3(3)
O6 N6 C4 C3 -16.5(3)
O5 N6 C4 C3 163.57(19)
O6 N6 C4 C5 170.29(19)
O5 N6 C4 C5 -9.7(3)
N3 N4 C5 C4 0.4(2)
N3 N4 C5 N5 -174.71(15)
C3 C4 C5 N4 -0.1(2)
N6 C4 C5 N4 174.29(19)
C3 C4 C5 N5 174.24(19)
N6 C4 C5 N5 -11.3(3)
O4 N5 C5 N4 127.6(2)
O3 N5 C5 N4 -49.8(2)
O4 N5 C5 C4 -46.6(3)
O3 N5 C5 C4 136.1(2)
